data_4081095
loop_
_publ_author_name
'Day, Benjamin M.'
'Coles, Martyn P.'

_publ_section_title
;
 Assigning Hapticity to Cyclopentadienyl Derivatives of Antimony and
 Bismuth
;
_journal_issue 15
_journal_name_full Organometallics
_journal_page_first 4270
_journal_paper_doi 10.1021/om400434f
_journal_volume 32
_journal_year 2013
_chemical_compound_source 'synthesis as described'
_chemical_formula_moiety 'C36 H55 Bi1 N2 Si1'
_chemical_formula_sum 'C36 H55 Bi N2 Si'
_chemical_formula_weight 752.89
_chemical_name_systematic
;
 ?
;
_space_group_IT_number 14
_symmetry_cell_setting monoclinic
_symmetry_Int_Tables_number 14
_symmetry_space_group_name_Hall '-P 2ybc'
_symmetry_space_group_name_H-M 'P 1 21/c 1'
_atom_sites_solution_hydrogens geom
_atom_sites_solution_primary direct
_atom_sites_solution_secondary difmap
_audit_conform_dict_location ftp://ftp.iucr.org/pub/cif_core.dic
_audit_conform_dict_name cif_core.dic
_audit_conform_dict_version 2.2
_audit_creation_date 2011-07-06T16:16:08-00:00
_audit_creation_method 'WinGX routine CIF_UPDATE'
_cell_angle_alpha 90
_cell_angle_beta 97.701(2)
_cell_angle_gamma 90
_cell_formula_units_Z 4
_cell_length_a 10.1920(3)
_cell_length_b 20.3511(6)
_cell_length_c 17.9516(5)
_cell_measurement_reflns_used 50605
_cell_measurement_temperature 173(2)
_cell_measurement_theta_max 26.733
_cell_measurement_theta_min 3.395
_cell_measurement_wavelength 0.71073
_cell_volume 3689.91(19)
_computing_cell_refinement 'HKL Scalepack (Otwinowski & Minor 1997)'
_computing_data_collection 'Collect (Bruker AXS BV, 1997-2004)'
_computing_data_reduction 'HKL Denzo and Scalepack (Otwinowski & Minor 1997)'
_computing_molecular_graphics 'Ortep-3 for Windows (Farrugia, 1997)'
_computing_publication_material 'WinGX publication routines (Farrugia, 1999)'
_computing_structure_refinement 'SHELXL-97 (Sheldrick, 1997)'
_computing_structure_solution 'SHELXS-97 (Sheldrick, 1997)'
_diffrn_ambient_temperature 173(2)
_diffrn_detector 'CCD plate'
_diffrn_measured_fraction_theta_full 0.996
_diffrn_measured_fraction_theta_max 0.996
_diffrn_measurement_device '95mm CCD camera on \k-goniostat'
_diffrn_measurement_device_type KappaCCD
_diffrn_measurement_method 'CCD rotation images, thick slices'
_diffrn_orient_matrix_type 'by Bruker AXS Collect from scalepack cell'
_diffrn_orient_matrix_UB_11 0.798811E-1
_diffrn_orient_matrix_UB_12 -0.49343E-2
_diffrn_orient_matrix_UB_13 -0.263557E-1
_diffrn_orient_matrix_UB_21 -0.117636E-1
_diffrn_orient_matrix_UB_22 0.460781E-1
_diffrn_orient_matrix_UB_23 -0.190761E-1
_diffrn_orient_matrix_UB_31 0.573011E-1
_diffrn_orient_matrix_UB_32 0.163383E-1
_diffrn_orient_matrix_UB_33 0.458399E-1
_diffrn_radiation_monochromator graphite
_diffrn_radiation_probe x-ray
_diffrn_radiation_type MoK\a
_diffrn_radiation_wavelength 0.71073
_diffrn_reflns_av_R_equivalents 0.1196
_diffrn_reflns_av_unetI/netI 0.0869
_diffrn_reflns_limit_h_max 12
_diffrn_reflns_limit_h_min -12
_diffrn_reflns_limit_k_max 25
_diffrn_reflns_limit_k_min -25
_diffrn_reflns_limit_l_max 21
_diffrn_reflns_limit_l_min -22
_diffrn_reflns_number 51258
_diffrn_reflns_theta_full 26.73
_diffrn_reflns_theta_max 26.73
_diffrn_reflns_theta_min 3.4
_diffrn_source 'Enraf Nonius FR590'
_exptl_absorpt_coefficient_mu 4.835
_exptl_absorpt_correction_T_max 0.7572
_exptl_absorpt_correction_T_min 0.6127
_exptl_absorpt_correction_type multi-scan
_exptl_absorpt_process_details
;
        [c.f. r.h. blessing, acta cryst. (1995), a51, 33-38]
;
_exptl_crystal_colour Red
_exptl_crystal_density_diffrn 1.355
_exptl_crystal_density_method 'not measured'
_exptl_crystal_description Plate
_exptl_crystal_F_000 1528
_exptl_crystal_size_max 0.15
_exptl_crystal_size_mid 0.05
_exptl_crystal_size_min 0.04
_refine_diff_density_max 1.104
_refine_diff_density_min -0.69
_refine_diff_density_rms 0.132
_refine_ls_extinction_method none
_refine_ls_goodness_of_fit_ref 0.985
_refine_ls_hydrogen_treatment constr
_refine_ls_matrix_type full
_refine_ls_number_parameters 366
_refine_ls_number_reflns 7804
_refine_ls_number_restraints 0
_refine_ls_restrained_S_all 0.985
_refine_ls_R_factor_all 0.0933
_refine_ls_R_factor_gt 0.0485
_refine_ls_shift/su_max 0.001
_refine_ls_shift/su_mean 0
_refine_ls_structure_factor_coef Fsqd
_refine_ls_weighting_details 'calc w=1/[\s^2^(Fo^2^)+(0.0289P)^2^+8.3880P] where P=(Fo^2^+2Fc^2^)/3'
_refine_ls_weighting_scheme calc
_refine_ls_wR_factor_gt 0.0777
_refine_ls_wR_factor_ref 0.0884
_reflns_number_gt 5316
_reflns_number_total 7804
_reflns_threshold_expression >2sigma(I)
_cod_data_source_file om400434f_si_002.cif
_cod_data_source_block (3b)-Bi(Me2Si{NAr}2)Cp*
_cod_original_cell_volume 3689.91(18)
_cod_original_sg_symbol_H-M 'P 21/c'
_cod_database_code 4081095

loop_
_symmetry_equiv_pos_as_xyz
'x, y, z'
'-x, y+1/2, -z+1/2'
'-x, -y, -z'
'x, -y-1/2, z-1/2'

loop_
_atom_site_label
_atom_site_type_symbol
_atom_site_fract_x
_atom_site_fract_y
_atom_site_fract_z
_atom_site_U_iso_or_equiv
_atom_site_adp_type
_atom_site_occupancy
_atom_site_symmetry_multiplicity
_atom_site_calc_flag
_atom_site_refinement_flags
Bi Bi 0.68476(2) 0.141686(11) 0.834051(13) 0.02772(8) Uani 1 1 d .
Si Si 0.91374(16) 0.18825(8) 0.76252(9) 0.0291(4) Uani 1 1 d .
N1 N 0.8138(5) 0.1196(2) 0.7481(2) 0.0266(11) Uani 1 1 d .
N2 N 0.8542(4) 0.2107(2) 0.8449(2) 0.0279(11) Uani 1 1 d .
C1 C 0.7749(6) 0.0747(3) 0.6877(3) 0.0280(13) Uani 1 1 d .
C2 C 0.6530(6) 0.0815(3) 0.6408(3) 0.0332(15) Uani 1 1 d .
C3 C 0.6134(7) 0.0324(3) 0.5892(4) 0.0490(19) Uani 1 1 d .
H3 H 0.5289 0.0355 0.5598 0.059 Uiso 1 1 calc R
C4 C 0.6921(8) -0.0207(4) 0.5793(4) 0.059(2) Uani 1 1 d .
H4 H 0.6624 -0.0535 0.5432 0.071 Uiso 1 1 calc R
C5 C 0.8139(7) -0.0263(3) 0.6218(4) 0.0445(17) Uani 1 1 d .
H5 H 0.8692 -0.0624 0.6137 0.053 Uiso 1 1 calc R
C6 C 0.8581(6) 0.0199(3) 0.6765(3) 0.0346(15) Uani 1 1 d .
C7 C 0.5631(6) 0.1410(3) 0.6449(3) 0.0391(15) Uani 1 1 d .
H7 H 0.6068 0.1712 0.6847 0.047 Uiso 1 1 calc R
C8 C 0.4278(7) 0.1213(4) 0.6666(4) 0.063(2) Uani 1 1 d .
H8A H 0.3734 0.1607 0.6693 0.095 Uiso 1 1 calc R
H8B H 0.4403 0.0994 0.7156 0.095 Uiso 1 1 calc R
H8C H 0.3834 0.0913 0.6286 0.095 Uiso 1 1 calc R
C9 C 0.5437(7) 0.1790(4) 0.5698(4) 0.055(2) Uani 1 1 d .
H9A H 0.4868 0.2173 0.5744 0.083 Uiso 1 1 calc R
H9B H 0.502 0.1502 0.5298 0.083 Uiso 1 1 calc R
H9C H 0.6299 0.1938 0.5577 0.083 Uiso 1 1 calc R
C10 C 0.9947(6) 0.0111(3) 0.7200(4) 0.0405(17) Uani 1 1 d .
H10 H 1.0049 0.0439 0.7619 0.049 Uiso 1 1 calc R
C11 C 1.1031(7) 0.0251(4) 0.6696(4) 0.059(2) Uani 1 1 d .
H11A H 1.1906 0.0194 0.699 0.088 Uiso 1 1 calc R
H11B H 1.0941 0.0703 0.6507 0.088 Uiso 1 1 calc R
H11C H 1.0934 -0.0055 0.6271 0.088 Uiso 1 1 calc R
C12 C 1.0154(7) -0.0575(3) 0.7548(4) 0.062(2) Uani 1 1 d .
H12A H 1.105 -0.0607 0.7822 0.093 Uiso 1 1 calc R
H12B H 1.0039 -0.0907 0.7148 0.093 Uiso 1 1 calc R
H12C H 0.9505 -0.065 0.7895 0.093 Uiso 1 1 calc R
C13 C 0.8568(6) 0.2696(3) 0.8874(3) 0.0281(14) Uani 1 1 d .
C14 C 0.7521(6) 0.3153(3) 0.8766(3) 0.0320(15) Uani 1 1 d .
C15 C 0.7523(7) 0.3703(3) 0.9237(4) 0.0411(17) Uani 1 1 d .
H15 H 0.68 0.4002 0.9169 0.049 Uiso 1 1 calc R
C16 C 0.8563(7) 0.3815(3) 0.9799(4) 0.0463(18) Uani 1 1 d .
H16 H 0.8555 0.4184 1.0122 0.056 Uiso 1 1 calc R
C17 C 0.9622(7) 0.3378(3) 0.9884(4) 0.0450(18) Uani 1 1 d .
H17 H 1.0353 0.3466 1.0257 0.054 Uiso 1 1 calc R
C18 C 0.9648(6) 0.2821(3) 0.9444(3) 0.0345(15) Uani 1 1 d .
C19 C 0.6354(6) 0.3075(3) 0.8144(4) 0.0395(16) Uani 1 1 d .
H19 H 0.6515 0.2672 0.7851 0.047 Uiso 1 1 calc R
C20 C 0.5023(7) 0.2984(4) 0.8450(5) 0.062(2) Uani 1 1 d .
H20A H 0.4313 0.293 0.8029 0.093 Uiso 1 1 calc R
H20B H 0.4842 0.3371 0.8744 0.093 Uiso 1 1 calc R
H20C H 0.5068 0.2593 0.877 0.093 Uiso 1 1 calc R
C21 C 0.6273(8) 0.3663(3) 0.7601(4) 0.061(2) Uani 1 1 d .
H21A H 0.5526 0.3601 0.7202 0.091 Uiso 1 1 calc R
H21B H 0.7097 0.3694 0.7377 0.091 Uiso 1 1 calc R
H21C H 0.6143 0.4068 0.7876 0.091 Uiso 1 1 calc R
C22 C 1.0871(6) 0.2394(3) 0.9567(3) 0.0385(16) Uani 1 1 d .
H22 H 1.0713 0.2002 0.9231 0.046 Uiso 1 1 calc R
C23 C 1.1190(7) 0.2149(4) 1.0372(4) 0.065(2) Uani 1 1 d .
H23A H 1.1978 0.1869 1.0415 0.097 Uiso 1 1 calc R
H23B H 1.0439 0.1896 1.0507 0.097 Uiso 1 1 calc R
H23C H 1.1357 0.2526 1.0712 0.097 Uiso 1 1 calc R
C24 C 1.2055(6) 0.2775(4) 0.9335(4) 0.055(2) Uani 1 1 d .
H24A H 1.2848 0.2498 0.9413 0.083 Uiso 1 1 calc R
H24B H 1.2203 0.3174 0.9642 0.083 Uiso 1 1 calc R
H24C H 1.1868 0.2897 0.8803 0.083 Uiso 1 1 calc R
C25 C 0.8796(7) 0.2489(3) 0.6851(3) 0.0489(19) Uani 1 1 d .
H25A H 0.9162 0.2328 0.6407 0.073 Uiso 1 1 calc R
H25B H 0.9209 0.291 0.701 0.073 Uiso 1 1 calc R
H25C H 0.7837 0.2549 0.6727 0.073 Uiso 1 1 calc R
C26 C 1.0965(6) 0.1734(4) 0.7738(4) 0.057(2) Uani 1 1 d .
H26A H 1.123 0.1612 0.7252 0.085 Uiso 1 1 calc R
H26B H 1.1191 0.1378 0.81 0.085 Uiso 1 1 calc R
H26C H 1.1431 0.2136 0.7922 0.085 Uiso 1 1 calc R
C27 C 0.7428(7) 0.0578(3) 0.9263(4) 0.0480(19) Uani 1 1 d .
C28 C 0.6392(7) 0.0195(3) 0.8837(4) 0.0400(16) Uani 1 1 d .
C29 C 0.5200(7) 0.0389(3) 0.9037(4) 0.0423(17) Uani 1 1 d .
C30 C 0.5397(9) 0.0861(3) 0.9604(4) 0.056(2) Uani 1 1 d .
C31 C 0.6760(9) 0.0987(3) 0.9760(4) 0.056(2) Uani 1 1 d .
C32 C 0.8871(8) 0.0401(5) 0.9362(6) 0.094(3) Uani 1 1 d .
H32A H 0.9133 0.0281 0.8875 0.141 Uiso 1 1 calc R
H32B H 0.9027 0.0029 0.9709 0.141 Uiso 1 1 calc R
H32C H 0.9396 0.0779 0.9568 0.141 Uiso 1 1 calc R
C33 C 0.6646(8) -0.0340(3) 0.8277(4) 0.063(2) Uani 1 1 d .
H33A H 0.6677 -0.0769 0.8527 0.095 Uiso 1 1 calc R
H33B H 0.7493 -0.0256 0.8093 0.095 Uiso 1 1 calc R
H33C H 0.5931 -0.0338 0.7854 0.095 Uiso 1 1 calc R
C34 C 0.3857(7) 0.0144(4) 0.8702(4) 0.061(2) Uani 1 1 d .
H34A H 0.3951 -0.0152 0.8282 0.092 Uiso 1 1 calc R
H34B H 0.3298 0.0518 0.852 0.092 Uiso 1 1 calc R
H34C H 0.3447 -0.0093 0.9086 0.092 Uiso 1 1 calc R
C35 C 0.4315(11) 0.1206(4) 0.9945(5) 0.093(3) Uani 1 1 d .
H35A H 0.4704 0.1463 1.0381 0.139 Uiso 1 1 calc R
H35B H 0.3702 0.088 1.0104 0.139 Uiso 1 1 calc R
H35C H 0.3834 0.15 0.9571 0.139 Uiso 1 1 calc R
C36 C 0.7475(12) 0.1435(5) 1.0356(4) 0.113(4) Uani 1 1 d .
H36A H 0.8014 0.1752 1.0119 0.17 Uiso 1 1 calc R
H36B H 0.8049 0.1172 1.0724 0.17 Uiso 1 1 calc R
H36C H 0.6825 0.1671 1.0611 0.17 Uiso 1 1 calc R

loop_
_atom_site_aniso_label
_atom_site_aniso_U_11
_atom_site_aniso_U_22
_atom_site_aniso_U_33
_atom_site_aniso_U_23
_atom_site_aniso_U_13
_atom_site_aniso_U_12
Bi 0.03118(13) 0.02398(12) 0.02841(12) 0.00276(12) 0.00542(9) -0.00323(13)
Si 0.0281(9) 0.0298(10) 0.0312(10) -0.0043(7) 0.0098(8) -0.0034(7)
N1 0.031(3) 0.024(3) 0.025(3) 0.001(2) 0.004(2) 0.000(2)
N2 0.031(3) 0.026(3) 0.027(3) -0.001(2) 0.005(2) -0.006(2)
C1 0.032(3) 0.022(3) 0.030(3) 0.005(3) 0.003(3) 0.000(3)
C2 0.028(3) 0.036(4) 0.033(4) 0.000(3) -0.004(3) -0.002(3)
C3 0.047(4) 0.037(4) 0.054(5) -0.003(4) -0.022(4) -0.008(3)
C4 0.080(6) 0.038(5) 0.053(5) -0.013(4) -0.015(5) -0.003(4)
C5 0.056(5) 0.036(4) 0.039(4) -0.008(3) -0.003(4) 0.004(3)
C6 0.041(4) 0.030(4) 0.033(4) 0.002(3) 0.006(3) 0.003(3)
C7 0.033(3) 0.046(4) 0.037(4) 0.004(3) -0.003(3) 0.003(3)
C8 0.039(4) 0.095(7) 0.053(5) 0.002(4) 0.000(4) 0.003(4)
C9 0.059(5) 0.058(5) 0.049(5) 0.010(4) 0.003(4) 0.015(4)
C10 0.042(4) 0.035(4) 0.044(4) -0.004(3) 0.001(3) 0.005(3)
C11 0.045(5) 0.066(5) 0.066(5) -0.019(4) 0.014(4) -0.002(4)
C12 0.053(5) 0.048(5) 0.082(6) 0.013(4) 0.003(4) 0.022(4)
C13 0.038(4) 0.024(3) 0.024(3) 0.002(3) 0.011(3) -0.005(3)
C14 0.034(4) 0.030(4) 0.034(4) 0.010(3) 0.012(3) 0.000(3)
C15 0.047(4) 0.027(4) 0.053(4) 0.003(3) 0.018(4) 0.005(3)
C16 0.053(5) 0.036(4) 0.053(5) -0.014(3) 0.017(4) -0.006(3)
C17 0.045(4) 0.045(4) 0.045(4) -0.007(3) 0.008(4) -0.003(3)
C18 0.033(4) 0.039(4) 0.033(4) -0.002(3) 0.010(3) -0.006(3)
C19 0.032(4) 0.032(4) 0.056(4) 0.009(3) 0.008(3) 0.003(3)
C20 0.037(4) 0.069(6) 0.082(6) -0.007(5) 0.015(4) -0.001(4)
C21 0.072(5) 0.042(5) 0.063(5) 0.015(4) -0.009(4) 0.007(4)
C22 0.036(4) 0.047(4) 0.031(4) 0.004(3) -0.002(3) -0.001(3)
C23 0.052(5) 0.092(6) 0.051(5) 0.020(4) 0.006(4) 0.019(5)
C24 0.031(4) 0.082(6) 0.052(5) -0.007(4) 0.005(4) -0.010(4)
C25 0.071(5) 0.045(4) 0.034(4) 0.007(3) 0.019(4) -0.004(4)
C26 0.037(4) 0.065(5) 0.070(5) -0.030(4) 0.014(4) -0.005(4)
C27 0.049(4) 0.051(5) 0.041(4) 0.030(4) -0.008(4) -0.011(4)
C28 0.052(5) 0.025(4) 0.044(4) 0.006(3) 0.007(4) -0.003(3)
C29 0.054(5) 0.031(4) 0.040(4) 0.011(3) 0.000(4) -0.017(3)
C30 0.100(7) 0.031(4) 0.043(4) 0.012(3) 0.037(5) -0.010(4)
C31 0.111(7) 0.036(4) 0.018(3) 0.007(3) 0.003(4) -0.025(4)
C32 0.059(6) 0.100(8) 0.115(8) 0.062(6) -0.022(6) -0.002(5)
C33 0.097(7) 0.028(4) 0.068(5) -0.001(4) 0.024(5) -0.002(4)
C34 0.052(5) 0.061(5) 0.072(6) 0.015(4) 0.016(4) -0.011(4)
C35 0.165(10) 0.046(5) 0.085(7) 0.001(5) 0.086(7) 0.004(6)
C36 0.195(12) 0.099(8) 0.038(5) 0.009(5) -0.011(6) -0.081(8)

loop_
_atom_type_symbol
_atom_type_description
_atom_type_scat_dispersion_real
_atom_type_scat_dispersion_imag
_atom_type_scat_source
C C 0.0033 0.0016 'International Tables Vol C Tables 4.2.6.8 and 6.1.1.4'
H H 0 0 'International Tables Vol C Tables 4.2.6.8 and 6.1.1.4'
Bi Bi -4.1077 10.2566 'International Tables Vol C Tables 4.2.6.8 and 6.1.1.4'
N N 0.0061 0.0033 'International Tables Vol C Tables 4.2.6.8 and 6.1.1.4'
Si Si 0.0817 0.0704 'International Tables Vol C Tables 4.2.6.8 and 6.1.1.4'

loop_
_geom_angle_atom_site_label_1
_geom_angle_atom_site_label_2
_geom_angle_atom_site_label_3
_geom_angle
N1 Bi N2 70.11(17)
N1 Bi C27 102.9(2)
N2 Bi C27 105.9(2)
N1 Bi C28 100.82(18)
N2 Bi C28 136.15(19)
C27 Bi C28 32.2(2)
N1 Bi C31 133.7(2)
N2 Bi C31 104.3(2)
C27 Bi C31 32.4(2)
C28 Bi C31 50.5(2)
N1 Bi Si 35.34(12)
N2 Bi Si 35.48(12)
C27 Bi Si 113.02(17)
C28 Bi Si 128.07(15)
C31 Bi Si 129.6(2)
N1 Si N2 94.3(2)
N1 Si C25 112.2(3)
N2 Si C25 114.3(3)
N1 Si C26 116.4(3)
N2 Si C26 114.0(3)
C25 Si C26 105.8(4)
N1 Si Bi 47.51(15)
N2 Si Bi 47.86(15)
C25 Si Bi 117.2(2)
C26 Si Bi 137.0(3)
C1 N1 Si 136.7(4)
C1 N1 Bi 122.0(3)
Si N1 Bi 97.1(2)
C13 N2 Si 134.3(4)
C13 N2 Bi 122.8(4)
Si N2 Bi 96.7(2)
C2 C1 C6 118.9(5)
C2 C1 N1 121.4(5)
C6 C1 N1 119.6(5)
C3 C2 C1 118.8(6)
C3 C2 C7 118.8(5)
C1 C2 C7 122.4(5)
C4 C3 C2 122.2(6)
C4 C3 H3 118.9
C2 C3 H3 118.9
C3 C4 C5 119.6(7)
C3 C4 H4 120.2
C5 C4 H4 120.2
C4 C5 C6 121.4(7)
C4 C5 H5 119.3
C6 C5 H5 119.3
C5 C6 C1 118.9(6)
C5 C6 C10 118.4(6)
C1 C6 C10 122.7(6)
C2 C7 C8 111.8(6)
C2 C7 C9 111.3(5)
C8 C7 C9 109.7(5)
C2 C7 H7 108
C8 C7 H7 108
C9 C7 H7 108
C7 C8 H8A 109.5
C7 C8 H8B 109.5
H8A C8 H8B 109.5
C7 C8 H8C 109.5
H8A C8 H8C 109.5
H8B C8 H8C 109.5
C7 C9 H9A 109.5
C7 C9 H9B 109.5
H9A C9 H9B 109.5
C7 C9 H9C 109.5
H9A C9 H9C 109.5
H9B C9 H9C 109.5
C6 C10 C12 112.6(6)
C6 C10 C11 110.8(5)
C12 C10 C11 109.6(6)
C6 C10 H10 107.9
C12 C10 H10 107.9
C11 C10 H10 107.9
C10 C11 H11A 109.5
C10 C11 H11B 109.5
H11A C11 H11B 109.5
C10 C11 H11C 109.5
H11A C11 H11C 109.5
H11B C11 H11C 109.5
C10 C12 H12A 109.5
C10 C12 H12B 109.5
H12A C12 H12B 109.5
C10 C12 H12C 109.5
H12A C12 H12C 109.5
H12B C12 H12C 109.5
C14 C13 N2 121.6(5)
C14 C13 C18 118.6(5)
N2 C13 C18 119.8(5)
C15 C14 C13 120.3(6)
C15 C14 C19 117.5(6)
C13 C14 C19 122.3(6)
C16 C15 C14 120.7(6)
C16 C15 H15 119.6
C14 C15 H15 119.6
C15 C16 C17 118.9(6)
C15 C16 H16 120.5
C17 C16 H16 120.5
C18 C17 C16 122.3(7)
C18 C17 H17 118.8
C16 C17 H17 118.8
C17 C18 C13 119.1(6)
C17 C18 C22 117.8(6)
C13 C18 C22 123.1(5)
C14 C19 C21 110.8(5)
C14 C19 C20 112.9(6)
C21 C19 C20 110.1(6)
C14 C19 H19 107.6
C21 C19 H19 107.6
C20 C19 H19 107.6
C19 C20 H20A 109.5
C19 C20 H20B 109.5
H20A C20 H20B 109.5
C19 C20 H20C 109.5
H20A C20 H20C 109.5
H20B C20 H20C 109.5
C19 C21 H21A 109.5
C19 C21 H21B 109.5
H21A C21 H21B 109.5
C19 C21 H21C 109.5
H21A C21 H21C 109.5
H21B C21 H21C 109.5
C18 C22 C23 113.2(5)
C18 C22 C24 109.4(5)
C23 C22 C24 110.2(6)
C18 C22 H22 107.9
C23 C22 H22 107.9
C24 C22 H22 107.9
C22 C23 H23A 109.5
C22 C23 H23B 109.5
H23A C23 H23B 109.5
C22 C23 H23C 109.5
H23A C23 H23C 109.5
H23B C23 H23C 109.5
C22 C24 H24A 109.5
C22 C24 H24B 109.5
H24A C24 H24B 109.5
C22 C24 H24C 109.5
H24A C24 H24C 109.5
H24B C24 H24C 109.5
Si C25 H25A 109.5
Si C25 H25B 109.5
H25A C25 H25B 109.5
Si C25 H25C 109.5
H25A C25 H25C 109.5
H25B C25 H25C 109.5
Si C26 H26A 109.5
Si C26 H26B 109.5
H26A C26 H26B 109.5
Si C26 H26C 109.5
H26A C26 H26C 109.5
H26B C26 H26C 109.5
C28 C27 C31 105.3(6)
C28 C27 C32 124.6(7)
C31 C27 C32 126.6(7)
C28 C27 Bi 85.6(4)
C31 C27 Bi 85.6(4)
C32 C27 Bi 113.6(5)
C29 C28 C27 108.4(6)
C29 C28 C33 127.7(7)
C27 C28 C33 123.8(7)
C29 C28 Bi 91.1(4)
C27 C28 Bi 62.2(3)
C33 C28 Bi 112.8(4)
C28 C29 C30 110.1(7)
C28 C29 C34 126.2(7)
C30 C29 C34 123.7(7)
C29 C30 C31 108.2(7)
C29 C30 C35 125.2(8)
C31 C30 C35 126.5(8)
C30 C31 C27 107.8(6)
C30 C31 C36 128.3(8)
C27 C31 C36 123.8(9)
C30 C31 Bi 91.6(4)
C27 C31 Bi 62.0(3)
C36 C31 Bi 113.4(5)
C27 C32 H32A 109.5
C27 C32 H32B 109.5
H32A C32 H32B 109.5
C27 C32 H32C 109.5
H32A C32 H32C 109.5
H32B C32 H32C 109.5
C28 C33 H33A 109.5
C28 C33 H33B 109.5
H33A C33 H33B 109.5
C28 C33 H33C 109.5
H33A C33 H33C 109.5
H33B C33 H33C 109.5
C29 C34 H34A 109.5
C29 C34 H34B 109.5
H34A C34 H34B 109.5
C29 C34 H34C 109.5
H34A C34 H34C 109.5
H34B C34 H34C 109.5
C30 C35 H35A 109.5
C30 C35 H35B 109.5
H35A C35 H35B 109.5
C30 C35 H35C 109.5
H35A C35 H35C 109.5
H35B C35 H35C 109.5
C31 C36 H36A 109.5
C31 C36 H36B 109.5
H36A C36 H36B 109.5
C31 C36 H36C 109.5
H36A C36 H36C 109.5
H36B C36 H36C 109.5

loop_
_geom_bond_atom_site_label_1
_geom_bond_atom_site_label_2
_geom_bond_distance
Bi N1 2.204(4)
Bi N2 2.214(4)
Bi C27 2.397(6)
Bi C28 2.702(6)
Bi C31 2.707(6)
Bi Si 2.9660(16)
Si N1 1.729(5)
Si N2 1.733(5)
Si C25 1.856(6)
Si C26 1.871(7)
N1 C1 1.432(7)
N2 C13 1.418(7)
C1 C2 1.411(8)
C1 C6 1.432(8)
C2 C3 1.386(8)
C2 C7 1.525(8)
C3 C4 1.372(9)
C3 H3 0.95
C4 C5 1.372(9)
C4 H4 0.95
C5 C6 1.389(8)
C5 H5 0.95
C6 C10 1.513(9)
C7 C8 1.535(9)
C7 C9 1.543(9)
C7 H7 1
C8 H8A 0.98
C8 H8B 0.98
C8 H8C 0.98
C9 H9A 0.98
C9 H9B 0.98
C9 H9C 0.98
C10 C12 1.533(9)
C10 C11 1.546(9)
C10 H10 1
C11 H11A 0.98
C11 H11B 0.98
C11 H11C 0.98
C12 H12A 0.98
C12 H12B 0.98
C12 H12C 0.98
C13 C14 1.410(8)
C13 C18 1.421(8)
C14 C15 1.403(8)
C14 C19 1.526(9)
C15 C16 1.380(9)
C15 H15 0.95
C16 C17 1.391(9)
C16 H16 0.95
C17 C18 1.384(8)
C17 H17 0.95
C18 C22 1.511(8)
C19 C21 1.538(9)
C19 C20 1.541(8)
C19 H19 1
C20 H20A 0.98
C20 H20B 0.98
C20 H20C 0.98
C21 H21A 0.98
C21 H21B 0.98
C21 H21C 0.98
C22 C23 1.523(9)
C22 C24 1.538(9)
C22 H22 1
C23 H23A 0.98
C23 H23B 0.98
C23 H23C 0.98
C24 H24A 0.98
C24 H24B 0.98
C24 H24C 0.98
C25 H25A 0.98
C25 H25B 0.98
C25 H25C 0.98
C26 H26A 0.98
C26 H26B 0.98
C26 H26C 0.98
C27 C28 1.445(9)
C27 C31 1.454(10)
C27 C32 1.501(10)
C28 C29 1.370(9)
C28 C33 1.527(9)
C29 C30 1.395(9)
C29 C34 1.505(9)
C30 C31 1.403(11)
C30 C35 1.505(10)
C31 C36 1.517(10)
C32 H32A 0.98
C32 H32B 0.98
C32 H32C 0.98
C33 H33A 0.98
C33 H33B 0.98
C33 H33C 0.98
C34 H34A 0.98
C34 H34B 0.98
C34 H34C 0.98
C35 H35A 0.98
C35 H35B 0.98
C35 H35C 0.98
C36 H36A 0.98
C36 H36B 0.98
C36 H36C 0.98
